data_7132500
loop_
_publ_author_name
'Duwe, Dario'
'Saha, Koushik'
'Endres, Lukas'
'Br&#xfc;ckner, Tobias'
'Dewhurst, Rian D.'
'Dietz, Maximilian'
'Radacki, Krzysztof'
'Fantuzzi, Felipe'
'Braunschweig, Holger'

_publ_section_title
;
 Stepwise and selective synthesis of chelating, multimetallic and
 mixed-metal &#x3c0;-diborene complexes.
;
_journal_issue 9
_journal_name_full 'Chemical communications (Cambridge, England)'
_journal_page_first 1120
_journal_page_last 1123
_journal_paper_doi 10.1039/d3cc05477b
_journal_volume 60
_journal_year 2024
_chemical_formula_moiety '2(C51 H65 Au B2 Cl N5), 3(C7 H8)'
_chemical_formula_sum 'C123 H154 Au2 B4 Cl2 N10'
_chemical_formula_weight 2280.63
_space_group_crystal_system monoclinic
_space_group_IT_number 14
_space_group_name_Hall '-P 2ybc'
_space_group_name_H-M_alt 'P 1 21/c 1'
_atom_sites_solution_hydrogens mixed
_atom_sites_solution_primary dual
_atom_sites_solution_secondary difmap
_audit_creation_method 'CIF-fill 1.2n (K.Radacki 2005-21)'
_audit_update_record
;
2023-08-23 deposited with the CCDC.	2023-12-17 downloaded from the CCDC.
;
_cell_angle_alpha 90
_cell_angle_beta 91.484(7)
_cell_angle_gamma 90
_cell_formula_units_Z 2
_cell_length_a 13.643(3)
_cell_length_b 21.105(5)
_cell_length_c 19.074(5)
_cell_measurement_reflns_used 9264
_cell_measurement_temperature 100(2)
_cell_measurement_theta_max 29.49
_cell_measurement_theta_min 2.21
_cell_volume 5490(2)
_computing_cell_refinement 'Saint+ ver. V8.40A (Bruker AXS)'
_computing_data_collection 'BIS 6.2.14 / APEX3 ver. 2018.1 (Bruker AXS)'
_computing_data_reduction 'Saint+ ver. V8.40A (Bruker AXS)'
_computing_molecular_graphics 'ShelXLe (Huebschle et all, 2011)'
_computing_publication_material 'SHELXL-2018/3 (Sheldrick, 2018)'
_computing_structure_refinement 'SHELXL-2018/3 (Sheldrick, 2018)'
_computing_structure_solution 'SHELXT (Sheldrick, 2014)'
_diffrn_ambient_environment N~2~
_diffrn_ambient_temperature 100(2)
_diffrn_detector 'CMOS area detector (Photon II)'
_diffrn_detector_area_resol_mean 7.5
_diffrn_measured_fraction_theta_full 0.999
_diffrn_measured_fraction_theta_max 0.997
_diffrn_measurement_device_type 'Bruker D8-Quest'
_diffrn_measurement_method '\f and \w scans'
_diffrn_radiation_monochromator 'multi-layer mirror'
_diffrn_radiation_type MoK\a
_diffrn_radiation_wavelength 0.71073
_diffrn_reflns_av_R_equivalents 0.0851
_diffrn_reflns_av_unetI/netI 0.0338
_diffrn_reflns_Laue_measured_fraction_full 0.999
_diffrn_reflns_Laue_measured_fraction_max 0.997
_diffrn_reflns_limit_h_max 18
_diffrn_reflns_limit_h_min -18
_diffrn_reflns_limit_k_max 29
_diffrn_reflns_limit_k_min -29
_diffrn_reflns_limit_l_max 26
_diffrn_reflns_limit_l_min -26
_diffrn_reflns_number 218790
_diffrn_reflns_point_group_measured_fraction_full 0.999
_diffrn_reflns_point_group_measured_fraction_max 0.997
_diffrn_reflns_theta_full 26.000
_diffrn_reflns_theta_max 29.620
_diffrn_reflns_theta_min 2.136
_diffrn_source 'microfocus sealed tube (Incoatec ImS)'
_exptl_absorpt_coefficient_mu 2.772
_exptl_absorpt_correction_T_max 0.6297
_exptl_absorpt_correction_T_min 0.4759
_exptl_absorpt_correction_type multi-scan
_exptl_absorpt_process_details 'SadAbs 2016/2 (Bruker AXS)'
_exptl_crystal_colour yellow
_exptl_crystal_density_diffrn 1.380
_exptl_crystal_description block
_exptl_crystal_F_000 2348
_exptl_crystal_size_max 0.245
_exptl_crystal_size_mid 0.204
_exptl_crystal_size_min 0.174
_refine_diff_density_max 1.690
_refine_diff_density_min -1.345
_refine_diff_density_rms 0.104
_refine_ls_extinction_method none
_refine_ls_goodness_of_fit_ref 1.092
_refine_ls_hydrogen_treatment mixed
_refine_ls_matrix_type full
_refine_ls_number_parameters 689
_refine_ls_number_reflns 15405
_refine_ls_number_restraints 327
_refine_ls_restrained_S_all 1.088
_refine_ls_R_factor_all 0.0424
_refine_ls_R_factor_gt 0.0328
_refine_ls_shift/su_max 0.002
_refine_ls_shift/su_mean 0.000
_refine_ls_structure_factor_coef Fsqd
_refine_ls_weighting_details 'w=1/[\s^2^(Fo^2^)+(0.0235P)^2^+12.6376P] where P=(Fo^2^+2Fc^2^)/3'
_refine_ls_weighting_scheme calc
_refine_ls_wR_factor_gt 0.0750
_refine_ls_wR_factor_ref 0.0789
_reflns_Friedel_coverage 0.000
_reflns_number_gt 13175
_reflns_number_total 15405
_reflns_threshold_expression 'I > 2\s(I)'
_cod_data_source_file d3cc05477b2.cif
_cod_data_source_block test_a_CCDC3
_cod_depositor_comments 'Adding full bibliography for 7132494--7132501.cif.'
_cod_original_sg_symbol_H-M 'P 21/c'
_cod_database_code 7132500
_shelx_shelxl_version_number 2018/3
_shelx_space_group_comment
;
The symmetry employed for this shelxl refinement is uniquely defined
by the following loop, which should always be used as a source of
symmetry information in preference to the above space-group names.
They are only intended as comments.
;
_shelx_estimated_absorpt_t_min 0.550
_shelx_estimated_absorpt_t_max 0.644

loop_
_space_group_symop_operation_xyz
'x, y, z'
'-x, y+1/2, -z+1/2'
'-x, -y, -z'
'x, -y-1/2, z-1/2'

loop_
_atom_site_label
_atom_site_type_symbol
_atom_site_fract_x
_atom_site_fract_y
_atom_site_fract_z
_atom_site_U_iso_or_equiv
_atom_site_adp_type
_atom_site_occupancy
_atom_site_site_symmetry_order
_atom_site_calc_flag
_atom_site_refinement_flags_posn
_atom_site_refinement_flags_adp
_atom_site_refinement_flags_occupancy
_atom_site_disorder_assembly
_atom_site_disorder_group
C1_1 C 0.2696(3) 0.29562(19) 0.0715(2) 0.0457(10) Uani 1 1 d . . . . .
C2_1 C 0.2147(3) 0.3054(2) 0.1346(2) 0.0490(10) Uani 1 1 d . . . . .
H2_1 H 0.173436 0.341320 0.139510 0.059 Uiso 1 1 calc R U . . .
C3_1 C 0.2244(3) 0.2609(3) 0.1872(3) 0.0533(12) Uani 1 1 d . . . . .
H3_1 H 0.189656 0.266827 0.229176 0.064 Uiso 1 1 calc R U . . .
C4_1 C 0.2823(3) 0.2085(3) 0.1808(3) 0.0575(13) Uani 1 1 d . . . . .
H4_1 H 0.287688 0.178792 0.218096 0.069 Uiso 1 1 calc R U . . .
C5_1 C 0.3317(3) 0.1992(2) 0.1218(3) 0.0499(11) Uani 1 1 d . . . . .
H5_1 H 0.370307 0.162109 0.116729 0.060 Uiso 1 1 calc R U . . .
C6_1 C 0.3267(3) 0.24199(18) 0.0698(2) 0.0346(8) Uani 1 1 d . . . . .
H6_1 H 0.364800 0.234837 0.029517 0.042 Uiso 1 1 calc R U . . .
C7_1 C 0.2612(6) 0.3424(3) 0.0145(4) 0.087(2) Uani 1 1 d . . . . .
H7A_1 H 0.325318 0.362001 0.007325 0.131 Uiso 1 1 calc R U . . .
H7B_1 H 0.213856 0.375206 0.027029 0.131 Uiso 1 1 calc R U . . .
H7C_1 H 0.238843 0.321302 -0.028747 0.131 Uiso 1 1 calc R U . . .
C1_2 C 0.9564(7) -0.0441(5) 0.3711(5) 0.085(4) Uiso 0.5 1 d G U P A -1
H1A_2 H 0.885485 -0.048346 0.362850 0.128 Uiso 0.5 1 calc R U P A -1
H1B_2 H 0.988158 -0.085019 0.362976 0.128 Uiso 0.5 1 calc R U P A -1
H1C_2 H 0.982402 -0.012411 0.339031 0.128 Uiso 0.5 1 calc R U P A -1
C2_2 C 0.9767(6) -0.0233(3) 0.4465(3) 0.079(3) Uiso 0.5 1 d G U P A -1
C3_2 C 1.0057(7) 0.0391(4) 0.4624(4) 0.084(3) Uiso 0.5 1 d G U P A -1
H3_2 H 1.012314 0.068700 0.425297 0.100 Uiso 0.5 1 calc R U P A -1
C4_2 C 1.0251(8) 0.0586(5) 0.5311(5) 0.099(3) Uiso 0.5 1 d G U P A -1
H4_2 H 1.044568 0.100978 0.540592 0.118 Uiso 0.5 1 calc R U P A -1
C5_2 C 1.0155(8) 0.0151(5) 0.5862(5) 0.102(3) Uiso 0.5 1 d G U P A -1
H5_2 H 1.028746 0.027899 0.633245 0.123 Uiso 0.5 1 calc R U P A -1
C6_2 C 0.9865(8) -0.0470(5) 0.5716(5) 0.099(3) Uiso 0.5 1 d G U P A -1
H6_2 H 0.979697 -0.076449 0.608824 0.119 Uiso 0.5 1 calc R U P A -1
C7_2 C 0.9675(7) -0.0662(4) 0.5025(4) 0.089(3) Uiso 0.5 1 d G U P A -1
H7_2 H 0.948170 -0.108701 0.493239 0.107 Uiso 0.5 1 calc R U P A -1
B1_3 B 0.6602(2) 0.36937(15) 0.29382(16) 0.0172(6) Uani 1 1 d . . . . .
Au1_3 Au 0.64520(2) 0.35124(2) 0.40862(2) 0.01584(3) Uani 1 1 d . . . . .
Cl1_3 Cl 0.55767(6) 0.34328(3) 0.51382(4) 0.02330(14) Uani 1 1 d . . . . .
B2_3 B 0.7648(2) 0.37517(15) 0.33660(17) 0.0186(6) Uani 1 1 d . . . . .
H1_3 H 0.613(3) 0.4090(17) 0.2840(18) 0.022(9) Uiso 1 1 d . . . . .
C1_4 C 0.6318(2) 0.31435(13) 0.24066(14) 0.0171(5) Uani 1 1 d . . . . .
N1_4 N 0.61851(19) 0.25119(11) 0.25071(12) 0.0192(5) Uani 1 1 d . . . . .
C2_4 C 0.5807(2) 0.21938(14) 0.18612(15) 0.0232(6) Uani 1 1 d . . . . .
H2A_4 H 0.510608 0.208034 0.190024 0.028 Uiso 1 1 calc R U . . .
H2B_4 H 0.618789 0.180696 0.175928 0.028 Uiso 1 1 calc R U . . .
N2_4 N 0.61594(19) 0.32686(12) 0.17255(13) 0.0203(5) Uani 1 1 d . . . . .
C3_4 C 0.5949(3) 0.26983(14) 0.13040(15) 0.0245(6) Uani 1 1 d . . . . .
H3A_4 H 0.650419 0.259204 0.100130 0.029 Uiso 1 1 calc R U . . .
H3B_4 H 0.534843 0.275348 0.100779 0.029 Uiso 1 1 calc R U . . .
C1_5 C 0.6005(2) 0.22043(13) 0.31660(14) 0.0192(5) Uani 1 1 d . . . . .
C2_5 C 0.5161(2) 0.23575(14) 0.35282(15) 0.0212(6) Uani 1 1 d . . . . .
C3_5 C 0.5001(3) 0.20332(15) 0.41522(17) 0.0261(6) Uani 1 1 d . . . . .
H3_5 H 0.444289 0.213411 0.441759 0.031 Uiso 1 1 calc R U . . .
C4_5 C 0.5641(3) 0.15672(15) 0.43925(17) 0.0287(7) Uani 1 1 d . . . . .
H4_5 H 0.552384 0.135833 0.482356 0.034 Uiso 1 1 calc R U . . .
C5_5 C 0.6443(3) 0.14056(15) 0.40101(16) 0.0262(6) Uani 1 1 d . . . . .
H5_5 H 0.686769 0.107813 0.417422 0.031 Uiso 1 1 calc R U . . .
C6_5 C 0.6642(2) 0.17169(15) 0.33821(16) 0.0230(6) Uani 1 1 d . . . . .
C1_6 C 0.4452(2) 0.28482(16) 0.32373(17) 0.0256(6) Uani 1 1 d . . . . .
H1A_6 H 0.427680 0.273187 0.274712 0.031 Uiso 1 1 calc R U . . .
H1B_6 H 0.479542 0.326123 0.322492 0.031 Uiso 1 1 calc R U . . .
C2_6 C 0.3513(3) 0.2934(2) 0.3634(2) 0.0430(10) Uani 1 1 d . . . . .
H2A_6 H 0.310877 0.326022 0.340298 0.064 Uiso 1 1 calc R U . . .
H2B_6 H 0.315153 0.253246 0.363740 0.064 Uiso 1 1 calc R U . . .
H2C_6 H 0.367168 0.306338 0.411661 0.064 Uiso 1 1 calc R U . . .
C1_7 C 0.7478(3) 0.15205(17) 0.29342(18) 0.0303(7) Uani 1 1 d . . . . .
H1A_7 H 0.787984 0.189979 0.283731 0.036 Uiso 1 1 calc R U . . .
H1B_7 H 0.720548 0.136617 0.247959 0.036 Uiso 1 1 calc R U . . .
C2_7 C 0.8143(3) 0.10139(18) 0.3241(2) 0.0395(9) Uani 1 1 d . . . . .
H2A_7 H 0.866272 0.091879 0.291210 0.059 Uiso 1 1 calc R U . . .
H2B_7 H 0.843707 0.116458 0.368505 0.059 Uiso 1 1 calc R U . . .
H2C_7 H 0.776096 0.062957 0.332641 0.059 Uiso 1 1 calc R U . . .
C1_8 C 0.6253(2) 0.38623(14) 0.13663(15) 0.0213(6) Uani 1 1 d . . . . .
C2_8 C 0.5403(2) 0.42373(15) 0.12907(16) 0.0235(6) Uani 1 1 d . . . . .
C3_8 C 0.5463(3) 0.47716(16) 0.08635(17) 0.0286(7) Uani 1 1 d . . . . .
H3_8 H 0.490661 0.503757 0.079865 0.034 Uiso 1 1 calc R U . . .
C4_8 C 0.6330(3) 0.49190(16) 0.05316(18) 0.0325(8) Uani 1 1 d . . . . .
H4_8 H 0.635406 0.528130 0.023697 0.039 Uiso 1 1 calc R U . . .
C5_8 C 0.7150(3) 0.45496(16) 0.06228(17) 0.0299(7) Uani 1 1 d . . . . .
H5_8 H 0.773908 0.466383 0.039936 0.036 Uiso 1 1 calc R U . . .
C6_8 C 0.7128(2) 0.40030(15) 0.10442(16) 0.0247(6) Uani 1 1 d . . . . .
C1_9 C 0.4485(2) 0.40636(17) 0.16720(18) 0.0292(7) Uani 1 1 d . . . . .
H1A_9 H 0.465893 0.400797 0.217529 0.035 Uiso 1 1 calc R U . . .
H1B_9 H 0.424863 0.364923 0.149218 0.035 Uiso 1 1 calc R U . . .
C2_9 C 0.3645(3) 0.45347(19) 0.1611(2) 0.0359(8) Uani 1 1 d . . . . .
H2A_9 H 0.308817 0.437848 0.187502 0.054 Uiso 1 1 calc R U . . .
H2B_9 H 0.385881 0.494474 0.180136 0.054 Uiso 1 1 calc R U . . .
H2C_9 H 0.344734 0.458498 0.111631 0.054 Uiso 1 1 calc R U . . .
C1_10 C 0.8029(3) 0.35947(18) 0.11234(18) 0.0323(7) Uani 1 1 d . . . . .
H1A_10 H 0.791225 0.326663 0.148275 0.039 Uiso 1 1 calc R U . . .
H1B_10 H 0.858404 0.386032 0.129357 0.039 Uiso 1 1 calc R U . . .
C2_10 C 0.8314(4) 0.3269(2) 0.0440(2) 0.0522(11) Uani 1 1 d . . . . .
H2A_10 H 0.890274 0.301135 0.052498 0.078 Uiso 1 1 calc R U . . .
H2B_10 H 0.777460 0.299671 0.027392 0.078 Uiso 1 1 calc R U . . .
H2C_10 H 0.844687 0.359083 0.008461 0.078 Uiso 1 1 calc R U . . .
C1_11 C 0.7945(2) 0.43996(14) 0.37519(15) 0.0192(5) Uani 1 1 d . . . . .
N1_11 N 0.74659(19) 0.49594(12) 0.37120(13) 0.0219(5) Uani 1 1 d . . . . .
C2_11 C 0.7793(3) 0.54144(16) 0.42574(19) 0.0309(7) Uani 1 1 d . . . . .
H2A_11 H 0.729343 0.546567 0.462040 0.037 Uiso 1 1 calc R U . . .
H2B_11 H 0.793912 0.583370 0.405206 0.037 Uiso 1 1 calc R U . . .
N2_11 N 0.86770(19) 0.44702(12) 0.42343(14) 0.0240(5) Uani 1 1 d . . . . .
C3_11 C 0.8713(3) 0.51035(16) 0.4557(2) 0.0346(8) Uani 1 1 d . . . . .
H3A_11 H 0.930810 0.533737 0.442079 0.041 Uiso 1 1 calc R U . . .
H3B_11 H 0.869823 0.507627 0.507432 0.041 Uiso 1 1 calc R U . . .
C1_12 C 0.6813(2) 0.51999(14) 0.31723(16) 0.0233(6) Uani 1 1 d . . . . .
C2_12 C 0.5826(2) 0.53134(14) 0.33392(16) 0.0229(6) Uani 1 1 d . . . . .
C3_12 C 0.5244(3) 0.56305(15) 0.28382(18) 0.0294(7) Uani 1 1 d . . . . .
H3_12 H 0.457506 0.571273 0.293064 0.035 Uiso 1 1 calc R U . . .
C4_12 C 0.5628(3) 0.58273(16) 0.22074(19) 0.0355(8) Uani 1 1 d . . . . .
H4_12 H 0.522861 0.605527 0.187931 0.043 Uiso 1 1 calc R U . . .
C5_12 C 0.6589(3) 0.56921(17) 0.20564(19) 0.0349(8) Uani 1 1 d . . . . .
H5_12 H 0.683938 0.581993 0.161819 0.042 Uiso 1 1 calc R U . . .
C6_12 C 0.7200(3) 0.53722(16) 0.25334(18) 0.0289(7) Uani 1 1 d . . . . .
C1_13 C 0.5403(2) 0.50944(15) 0.40207(17) 0.0258(6) Uani 1 1 d . . . . .
H1A_13 H 0.536186 0.546103 0.434239 0.031 Uiso 1 1 calc R U . . .
H1B_13 H 0.585409 0.478063 0.424106 0.031 Uiso 1 1 calc R U . . .
C2_13 C 0.4386(3) 0.4796(2) 0.3932(2) 0.0422(9) Uani 1 1 d . . . . .
H2A_13 H 0.415236 0.466429 0.439123 0.063 Uiso 1 1 calc R U . . .
H2B_13 H 0.393036 0.510724 0.372490 0.063 Uiso 1 1 calc R U . . .
H2C_13 H 0.442297 0.442631 0.362349 0.063 Uiso 1 1 calc R U . . .
C1_14 C 0.8247(3) 0.52304(19) 0.2352(2) 0.0366(8) Uani 1 1 d . . . . .
H1A_14 H 0.843068 0.481200 0.255018 0.044 Uiso 1 1 calc R U . . .
H1B_14 H 0.829018 0.520114 0.183589 0.044 Uiso 1 1 calc R U . . .
C2_14 C 0.8969(4) 0.5712(3) 0.2615(3) 0.0680(15) Uani 1 1 d . . . . .
H2A_14 H 0.963007 0.558870 0.247810 0.102 Uiso 1 1 calc R U . . .
H2B_14 H 0.880579 0.612642 0.241212 0.102 Uiso 1 1 calc R U . . .
H2C_14 H 0.894648 0.573673 0.312740 0.102 Uiso 1 1 calc R U . . .
C1_15 C 0.9408(2) 0.40214(15) 0.44751(18) 0.0262(7) Uani 1 1 d . . . . .
C2_15 C 1.0289(2) 0.39852(17) 0.4116(2) 0.0333(8) Uani 1 1 d . . . . .
C3_15 C 1.1012(3) 0.35787(19) 0.4397(3) 0.0443(10) Uani 1 1 d . . . . .
H3_15 H 1.161302 0.353159 0.416159 0.053 Uiso 1 1 calc R U . . .
C4_15 C 1.0868(3) 0.3248(2) 0.5004(3) 0.0522(13) Uani 1 1 d . . . . .
H4_15 H 1.137091 0.297823 0.518540 0.063 Uiso 1 1 calc R U . . .
C5_15 C 1.0011(3) 0.3303(2) 0.5350(2) 0.0460(10) Uani 1 1 d . . . . .
H5_15 H 0.992692 0.307331 0.577232 0.055 Uiso 1 1 calc R U . . .
C6_15 C 0.9252(3) 0.36929(18) 0.5093(2) 0.0346(8) Uani 1 1 d D . . . .
C1_16 C 1.0426(3) 0.4384(2) 0.3471(3) 0.0466(10) Uani 1 1 d . . . . .
H1A_16 H 1.031246 0.483252 0.359599 0.056 Uiso 1 1 calc R U . . .
H1B_16 H 0.991505 0.426324 0.311714 0.056 Uiso 1 1 calc R U . . .
C2_16 C 1.1421(4) 0.4335(3) 0.3133(4) 0.0760(18) Uani 1 1 d . . . . .
H2A_16 H 1.143221 0.461082 0.271978 0.114 Uiso 1 1 calc R U . . .
H2B_16 H 1.193459 0.446646 0.347029 0.114 Uiso 1 1 calc R U . . .
H2C_16 H 1.153601 0.389551 0.299002 0.114 Uiso 1 1 calc R U . . .
C1_17 C 0.8298(11) 0.3770(18) 0.5447(5) 0.048(2) Uani 0.473(12) 1 d D U P B 1
H1A_17 H 0.812879 0.422537 0.547269 0.058 Uiso 0.473(12) 1 calc R U P B 1
H1B_17 H 0.777353 0.355230 0.517052 0.058 Uiso 0.473(12) 1 calc R U P B 1
C2_17 C 0.8361(9) 0.3499(7) 0.6165(6) 0.062(2) Uani 0.473(12) 1 d D U P B 1
H23A_17 H 0.773002 0.355206 0.639223 0.092 Uiso 0.473(12) 1 calc R U P B 1
H23B_17 H 0.851960 0.304675 0.613745 0.092 Uiso 0.473(12) 1 calc R U P B 1
H23C_17 H 0.887420 0.371859 0.643906 0.092 Uiso 0.473(12) 1 calc R U P B 1
C1_117 C 0.8309(9) 0.3710(15) 0.5494(5) 0.046(2) Uani 0.527(12) 1 d D U P B 2
H1A_117 H 0.782981 0.396228 0.521260 0.055 Uiso 0.527(12) 1 calc R U P B 2
H1B_117 H 0.805336 0.327136 0.550891 0.055 Uiso 0.527(12) 1 calc R U P B 2
C2_117 C 0.8309(7) 0.3961(6) 0.6221(4) 0.056(2) Uani 0.527(12) 1 d D U P B 2
H23A_117 H 0.764374 0.393811 0.640195 0.084 Uiso 0.527(12) 1 calc R U P B 2
H23B_117 H 0.875353 0.370820 0.652002 0.084 Uiso 0.527(12) 1 calc R U P B 2
H23C_117 H 0.852861 0.440337 0.622188 0.084 Uiso 0.527(12) 1 calc R U P B 2
C1_18 C 0.8499(2) 0.32288(15) 0.33028(16) 0.0236(5) Uani 0.205(13) 1 d D U P C 1
N2_18 N 0.8737(16) 0.2722(9) 0.3702(10) 0.0272(13) Uani 0.205(13) 1 d D U P C 1
C3_18 C 0.9485(14) 0.2356(8) 0.3514(12) 0.0319(13) Uani 0.205(13) 1 d D U P C 1
H3_18 H 0.965828 0.200530 0.380429 0.038 Uiso 0.205(13) 1 calc R U P C 1
C4_18 C 1.0027(13) 0.2461(8) 0.2913(12) 0.0341(14) Uani 0.205(13) 1 d D U P C 1
H4_18 H 1.045761 0.214682 0.274113 0.041 Uiso 0.205(13) 1 calc R U P C 1
C5_18 C 0.9916(11) 0.3036(11) 0.2577(10) 0.0337(14) Uani 0.205(13) 1 d D U P C 1
H5_18 H 1.037333 0.316883 0.224056 0.040 Uiso 0.205(13) 1 calc R U P C 1
C6_18 C 0.9116(14) 0.3421(9) 0.2741(11) 0.0288(13) Uani 0.205(13) 1 d D U P C 1
H6_18 H 0.898498 0.379987 0.248637 0.035 Uiso 0.205(13) 1 calc R U P C 1
C1_118 C 0.8499(2) 0.32288(15) 0.33028(16) 0.0236(5) Uani 0.795(13) 1 d D U P C 2
N2_118 N 0.9045(3) 0.3256(2) 0.2725(2) 0.0291(9) Uani 0.795(13) 1 d D U P C 2
C3_118 C 0.9749(4) 0.2825(3) 0.2656(3) 0.0369(10) Uani 0.795(13) 1 d D U P C 2
H3_118 H 1.009966 0.282585 0.223189 0.044 Uiso 0.795(13) 1 calc R U P C 2
C4_118 C 1.0011(4) 0.2371(3) 0.3160(4) 0.0369(10) Uani 0.795(13) 1 d D U P C 2
H4_118 H 1.055318 0.209662 0.309393 0.044 Uiso 0.795(13) 1 calc R U P C 2
C5_118 C 0.9462(4) 0.2330(2) 0.3754(4) 0.0304(9) Uani 0.795(13) 1 d D U P C 2
H5_118 H 0.961276 0.202429 0.410600 0.037 Uiso 0.795(13) 1 calc R U P C 2
C6_118 C 0.8675(5) 0.2751(3) 0.3828(3) 0.0266(8) Uani 0.795(13) 1 d D U P C 2
H6_118 H 0.826344 0.272080 0.422099 0.032 Uiso 0.795(13) 1 calc R U P C 2

loop_
_atom_site_aniso_label
_atom_site_aniso_U_11
_atom_site_aniso_U_22
_atom_site_aniso_U_33
_atom_site_aniso_U_23
_atom_site_aniso_U_13
_atom_site_aniso_U_12
C1_1 0.050(2) 0.033(2) 0.054(3) 0.0098(18) -0.007(2) -0.0096(18)
C2_1 0.047(2) 0.049(2) 0.051(3) -0.002(2) -0.001(2) 0.003(2)
C3_1 0.031(2) 0.084(4) 0.045(3) 0.016(2) 0.0038(18) -0.001(2)
C4_1 0.040(2) 0.069(3) 0.063(3) 0.021(3) -0.012(2) -0.007(2)
C5_1 0.042(2) 0.042(2) 0.065(3) 0.006(2) -0.016(2) -0.0131(19)
C6_1 0.0311(18) 0.0344(18) 0.039(2) -0.0073(16) 0.0046(15) -0.0042(15)
C7_1 0.129(6) 0.043(3) 0.089(5) 0.022(3) 0.014(4) 0.006(3)
B1_3 0.0201(14) 0.0178(14) 0.0135(14) -0.0016(11) -0.0015(11) 0.0016(11)
Au1_3 0.01978(5) 0.01576(5) 0.01192(5) -0.00122(4) -0.00086(3) 0.00080(4)
Cl1_3 0.0336(4) 0.0216(3) 0.0150(3) 0.0016(2) 0.0061(3) 0.0035(3)
B2_3 0.0201(15) 0.0177(14) 0.0180(15) -0.0022(12) 0.0003(12) 0.0000(12)
C1_4 0.0167(12) 0.0209(13) 0.0138(12) -0.0001(10) 0.0018(10) 0.0006(10)
N1_4 0.0277(13) 0.0178(11) 0.0120(11) -0.0021(9) -0.0012(9) -0.0025(10)
C2_4 0.0360(17) 0.0204(14) 0.0128(13) -0.0039(10) -0.0039(12) -0.0053(12)
N2_4 0.0303(13) 0.0175(11) 0.0130(11) -0.0022(9) -0.0004(10) -0.0028(10)
C3_4 0.0399(18) 0.0200(14) 0.0136(13) -0.0040(11) 0.0012(12) -0.0078(13)
C1_5 0.0274(14) 0.0179(13) 0.0123(12) 0.0002(10) -0.0020(11) -0.0065(11)
C2_5 0.0270(15) 0.0193(13) 0.0171(13) -0.0023(11) -0.0005(11) -0.0058(11)
C3_5 0.0326(17) 0.0259(15) 0.0200(15) -0.0011(12) 0.0055(12) -0.0064(13)
C4_5 0.046(2) 0.0247(15) 0.0153(14) 0.0002(11) -0.0005(13) -0.0082(14)
C5_5 0.0389(17) 0.0219(14) 0.0176(14) -0.0001(11) -0.0059(12) -0.0014(13)
C6_5 0.0299(16) 0.0217(13) 0.0174(14) -0.0038(11) -0.0017(12) -0.0027(12)
C1_6 0.0246(15) 0.0292(16) 0.0230(15) 0.0001(12) 0.0006(12) -0.0042(12)
C2_6 0.0334(19) 0.060(3) 0.036(2) 0.0116(19) 0.0108(16) 0.0114(18)
C1_7 0.0361(18) 0.0316(17) 0.0234(15) -0.0014(13) 0.0026(13) 0.0049(15)
C2_7 0.0350(19) 0.0331(19) 0.051(2) 0.0025(17) 0.0035(17) 0.0054(16)
C1_8 0.0292(15) 0.0203(13) 0.0142(13) -0.0002(10) -0.0017(11) -0.0046(12)
C2_8 0.0297(16) 0.0236(14) 0.0170(14) -0.0012(11) -0.0026(12) -0.0010(12)
C3_8 0.0398(19) 0.0253(15) 0.0207(15) 0.0024(12) -0.0021(13) 0.0020(14)
C4_8 0.054(2) 0.0231(15) 0.0206(15) 0.0042(12) 0.0016(15) -0.0065(15)
C5_8 0.0412(19) 0.0304(17) 0.0180(14) 0.0016(12) 0.0021(13) -0.0108(15)
C6_8 0.0316(16) 0.0265(15) 0.0160(13) -0.0013(11) -0.0002(12) -0.0049(13)
C1_9 0.0288(16) 0.0331(17) 0.0257(16) 0.0027(13) -0.0004(13) 0.0009(14)
C2_9 0.0297(17) 0.042(2) 0.0359(19) 0.0012(16) 0.0023(15) 0.0059(15)
C1_10 0.0319(17) 0.040(2) 0.0246(16) 0.0044(14) 0.0029(13) -0.0010(15)
C2_10 0.055(3) 0.060(3) 0.042(2) 0.005(2) 0.012(2) 0.015(2)
C1_11 0.0171(12) 0.0234(14) 0.0171(13) -0.0027(11) -0.0015(10) -0.0021(11)
N1_11 0.0228(12) 0.0239(12) 0.0186(12) -0.0047(10) -0.0074(10) 0.0009(10)
C2_11 0.0326(17) 0.0263(16) 0.0331(18) -0.0120(13) -0.0135(14) 0.0061(13)
N2_11 0.0231(12) 0.0197(12) 0.0288(14) -0.0070(10) -0.0092(10) 0.0020(10)
C3_11 0.0352(18) 0.0236(15) 0.044(2) -0.0132(14) -0.0207(16) 0.0056(14)
C1_12 0.0289(15) 0.0186(13) 0.0220(15) -0.0028(11) -0.0102(12) 0.0015(12)
C2_12 0.0289(15) 0.0151(12) 0.0243(15) -0.0053(11) -0.0073(12) 0.0033(11)
C3_12 0.0334(17) 0.0213(15) 0.0329(18) -0.0051(13) -0.0120(14) 0.0079(13)
C4_12 0.051(2) 0.0224(16) 0.0325(19) 0.0031(14) -0.0199(16) 0.0060(15)
C5_12 0.051(2) 0.0278(17) 0.0252(17) 0.0041(13) -0.0061(15) -0.0019(16)
C6_12 0.0338(17) 0.0241(15) 0.0285(17) 0.0008(13) -0.0072(14) -0.0018(13)
C1_13 0.0289(16) 0.0246(15) 0.0239(15) -0.0059(12) -0.0016(12) 0.0070(12)
C2_13 0.0307(19) 0.055(2) 0.041(2) 0.0016(19) 0.0022(16) -0.0005(18)
C1_14 0.0364(19) 0.041(2) 0.0330(19) 0.0045(16) 0.0035(15) -0.0012(16)
C2_14 0.055(3) 0.062(3) 0.088(4) 0.001(3) 0.015(3) -0.014(3)
C1_15 0.0222(14) 0.0213(14) 0.0346(17) -0.0088(13) -0.0115(13) 0.0009(12)
C2_15 0.0235(16) 0.0280(16) 0.048(2) -0.0089(15) -0.0076(15) -0.0013(13)
C3_15 0.0229(16) 0.037(2) 0.072(3) -0.019(2) -0.0130(18) 0.0079(15)
C4_15 0.043(2) 0.035(2) 0.077(3) -0.011(2) -0.035(2) 0.0128(18)
C5_15 0.054(3) 0.039(2) 0.044(2) 0.0011(18) -0.026(2) 0.0054(19)
C6_15 0.0361(19) 0.0345(18) 0.0322(18) -0.0050(14) -0.0172(15) 0.0044(15)
C1_16 0.034(2) 0.048(2) 0.058(3) 0.003(2) 0.0097(19) -0.0021(18)
C2_16 0.040(3) 0.088(4) 0.101(5) 0.012(4) 0.030(3) 0.003(3)
C1_17 0.049(3) 0.068(5) 0.028(3) 0.002(3) -0.004(3) 0.010(3)
C2_17 0.060(4) 0.081(5) 0.045(4) 0.008(4) 0.008(3) 0.001(4)
C1_117 0.048(3) 0.061(5) 0.028(3) 0.006(3) -0.005(3) 0.009(3)
C2_117 0.054(4) 0.081(5) 0.034(3) 0.001(4) 0.006(3) 0.002(4)
C1_18 0.0189(11) 0.0253(12) 0.0265(12) -0.0048(10) -0.0028(10) 0.0024(10)
N2_18 0.023(2) 0.025(2) 0.033(3) -0.004(2) -0.002(2) 0.002(2)
C3_18 0.028(2) 0.030(2) 0.038(3) -0.005(2) -0.001(2) 0.007(2)
C4_18 0.029(2) 0.033(2) 0.040(3) -0.004(2) 0.003(2) 0.010(2)
C5_18 0.029(2) 0.034(3) 0.038(3) -0.005(2) 0.004(2) 0.008(2)
C6_18 0.024(2) 0.031(3) 0.031(2) -0.005(2) 0.003(2) 0.006(2)
C1_118 0.0189(11) 0.0253(12) 0.0265(12) -0.0048(10) -0.0028(10) 0.0024(10)
N2_118 0.0243(15) 0.0348(19) 0.0282(15) -0.0061(15) 0.0033(12) 0.0061(15)
C3_118 0.0301(17) 0.041(2) 0.0402(19) -0.0067(18) 0.0068(15) 0.0085(16)
C4_118 0.0312(17) 0.0359(18) 0.044(2) -0.0078(18) 0.0002(17) 0.0135(15)
C5_118 0.0263(15) 0.0248(15) 0.040(2) -0.0024(17) -0.0054(17) 0.0046(13)
C6_118 0.0238(15) 0.0236(15) 0.032(2) -0.0051(16) -0.0041(15) 0.0035(13)

loop_
_atom_type_symbol
_atom_type_description
_atom_type_scat_dispersion_real
_atom_type_scat_dispersion_imag
_atom_type_scat_source
C C 0.0033 0.0016 'International Tables Vol C Tables 4.2.6.8 and 6.1.1.4'
H H 0.0000 0.0000 'International Tables Vol C Tables 4.2.6.8 and 6.1.1.4'
B B 0.0013 0.0007 'International Tables Vol C Tables 4.2.6.8 and 6.1.1.4'
N N 0.0061 0.0033 'International Tables Vol C Tables 4.2.6.8 and 6.1.1.4'
Cl Cl 0.1484 0.1585 'International Tables Vol C Tables 4.2.6.8 and 6.1.1.4'
Au Au -2.0133 8.8022 'International Tables Vol C Tables 4.2.6.8 and 6.1.1.4'

loop_
_exptl_crystal_face_index_h
_exptl_crystal_face_index_k
_exptl_crystal_face_index_l
_exptl_crystal_face_perp_dist
-1.00 1.00 0.00 0.0560
1.00 -1.00 0.00 0.0880
0.00 1.00 1.00 0.0910
0.00 -1.00 -1.00 0.1210
-1.00 1.00 -1.00 0.0880
0.00 1.00 -1.00 0.0840
0.00 1.00 0.00 0.0670
0.00 -1.00 0.00 0.0930
1.00 0.00 0.00 0.1030
-1.00 0.00 0.00 0.0770
1.00 1.00 1.00 0.0790
-1.00 -1.00 -1.00 0.1240
-1.00 0.00 2.00 0.0480
1.00 0.00 -2.00 0.1030
-1.00 -3.00 4.00 0.0320
0.00 -3.00 2.00 0.0510
1.00 2.00 -1.00 0.0790

loop_
_geom_angle_atom_site_label_1
_geom_angle_atom_site_label_2
_geom_angle_atom_site_label_3
_geom_angle
_geom_angle_site_symmetry_1
_geom_angle_site_symmetry_3
_geom_angle_publ_flag
C6_1 C1_1 C2_1 116.4(4) . . ?
C6_1 C1_1 C7_1 124.6(5) . . ?
C2_1 C1_1 C7_1 119.0(5) . . ?
C3_1 C2_1 C1_1 117.7(4) . . ?
C3_1 C2_1 H2_1 121.2 . . ?
C1_1 C2_1 H2_1 121.2 . . ?
C4_1 C3_1 C2_1 122.1(5) . . ?
C4_1 C3_1 H3_1 118.9 . . ?
C2_1 C3_1 H3_1 118.9 . . ?
C5_1 C4_1 C3_1 119.8(5) . . ?
C5_1 C4_1 H4_1 120.1 . . ?
C3_1 C4_1 H4_1 120.1 . . ?
C4_1 C5_1 C6_1 120.3(5) . . ?
C4_1 C5_1 H5_1 119.8 . . ?
C6_1 C5_1 H5_1 119.8 . . ?
C5_1 C6_1 C1_1 123.6(4) . . ?
C5_1 C6_1 H6_1 118.2 . . ?
C1_1 C6_1 H6_1 118.2 . . ?
C1_1 C7_1 H7A_1 109.5 . . ?
C1_1 C7_1 H7B_1 109.5 . . ?
H7A_1 C7_1 H7B_1 109.5 . . ?
C1_1 C7_1 H7C_1 109.5 . . ?
H7A_1 C7_1 H7C_1 109.5 . . ?
H7B_1 C7_1 H7C_1 109.5 . . ?
C2_2 C1_2 H1A_2 109.5 . . ?
C2_2 C1_2 H1B_2 109.5 . . ?
H1A_2 C1_2 H1B_2 109.5 . . ?
C2_2 C1_2 H1C_2 109.5 . . ?
H1A_2 C1_2 H1C_2 109.5 . . ?
H1B_2 C1_2 H1C_2 109.5 . . ?
C3_2 C2_2 C7_2 117.9 . . ?
C3_2 C2_2 C1_2 121.1 . . ?
C7_2 C2_2 C1_2 120.9 . . ?
C4_2 C3_2 C2_2 121.7 . . ?
C4_2 C3_2 H3_2 119.2 . . ?
C2_2 C3_2 H3_2 119.2 . . ?
C3_2 C4_2 C5_2 119.5 . . ?
C3_2 C4_2 H4_2 120.2 . . ?
C5_2 C4_2 H4_2 120.2 . . ?
C6_2 C5_2 C4_2 119.7 . . ?
C6_2 C5_2 H5_2 120.2 . . ?
C4_2 C5_2 H5_2 120.2 . . ?
C7_2 C6_2 C5_2 120.4 . . ?
C7_2 C6_2 H6_2 119.8 . . ?
C5_2 C6_2 H6_2 119.8 . . ?
C6_2 C7_2 C2_2 120.8 . . ?
C6_2 C7_2 H7_2 119.6 . . ?
C2_2 C7_2 H7_2 119.6 . . ?
C1_4 B1_3 B2_3 124.9(3) . . ?
C1_4 B1_3 Au1_3 118.3(2) . . ?
B2_3 B1_3 Au1_3 67.91(16) . . ?
C1_4 B1_3 H1_3 109.0(19) . . ?
B2_3 B1_3 H1_3 122.9(19) . . ?
Au1_3 B1_3 H1_3 103.7(19) . . ?
B2_3 Au1_3 B1_3 42.92(12) . . ?
B2_3 Au1_3 Cl1_3 159.44(9) . . ?
B1_3 Au1_3 Cl1_3 154.49(9) . . ?
C1_11 B2_3 C1_118 116.5(3) . . ?
C1_11 B2_3 C1_18 116.5(3) . . ?
C1_11 B2_3 B1_3 120.2(3) . . ?
C1_118 B2_3 B1_3 122.4(3) . . ?
C1_18 B2_3 B1_3 122.4(3) . . ?
C1_11 B2_3 Au1_3 95.25(18) . . ?
C1_118 B2_3 Au1_3 115.7(2) . . ?
C1_18 B2_3 Au1_3 115.7(2) . . ?
B1_3 B2_3 Au1_3 69.17(17) . . ?
N2_4 C1_4 N1_4 108.2(2) . . ?
N2_4 C1_4 B1_3 120.5(3) . . ?
N1_4 C1_4 B1_3 131.3(3) . . ?
C1_4 N1_4 C1_5 126.2(2) . . ?
C1_4 N1_4 C2_4 111.8(2) . . ?
C1_5 N1_4 C2_4 117.2(2) . . ?
N1_4 C2_4 C3_4 102.4(2) . . ?
N1_4 C2_4 H2A_4 111.3 . . ?
C3_4 C2_4 H2A_4 111.3 . . ?
N1_4 C2_4 H2B_4 111.3 . . ?
C3_4 C2_4 H2B_4 111.3 . . ?
H2A_4 C2_4 H2B_4 109.2 . . ?
C1_4 N2_4 C1_8 128.4(2) . . ?
C1_4 N2_4 C3_4 113.2(2) . . ?
C1_8 N2_4 C3_4 118.1(2) . . ?
N2_4 C3_4 C2_4 102.6(2) . . ?
N2_4 C3_4 H3A_4 111.3 . . ?
C2_4 C3_4 H3A_4 111.3 . . ?
N2_4 C3_4 H3B_4 111.3 . . ?
C2_4 C3_4 H3B_4 111.3 . . ?
H3A_4 C3_4 H3B_4 109.2 . . ?
C2_5 C1_5 C6_5 122.5(3) . . ?
C2_5 C1_5 N1_4 119.3(3) . . ?
C6_5 C1_5 N1_4 117.9(3) . . ?
C3_5 C2_5 C1_5 117.2(3) . . ?
C3_5 C2_5 C1_6 122.4(3) . . ?
C1_5 C2_5 C1_6 120.3(3) . . ?
C4_5 C3_5 C2_5 121.3(3) . . ?
C4_5 C3_5 H3_5 119.3 . . ?
C2_5 C3_5 H3_5 119.3 . . ?
C5_5 C4_5 C3_5 120.3(3) . . ?
C5_5 C4_5 H4_5 119.9 . . ?
C3_5 C4_5 H4_5 119.9 . . ?
C4_5 C5_5 C6_5 120.9(3) . . ?
C4_5 C5_5 H5_5 119.6 . . ?
C6_5 C5_5 H5_5 119.6 . . ?
C5_5 C6_5 C1_5 117.6(3) . . ?
C5_5 C6_5 C1_7 121.7(3) . . ?
C1_5 C6_5 C1_7 120.7(3) . . ?
C2_5 C1_6 C2_6 116.1(3) . . ?
C2_5 C1_6 H1A_6 108.3 . . ?
C2_6 C1_6 H1A_6 108.3 . . ?
C2_5 C1_6 H1B_6 108.3 . . ?
C2_6 C1_6 H1B_6 108.3 . . ?
H1A_6 C1_6 H1B_6 107.4 . . ?
C1_6 C2_6 H2A_6 109.5 . . ?
C1_6 C2_6 H2B_6 109.5 . . ?
H2A_6 C2_6 H2B_6 109.5 . . ?
C1_6 C2_6 H2C_6 109.5 . . ?
H2A_6 C2_6 H2C_6 109.5 . . ?
H2B_6 C2_6 H2C_6 109.5 . . ?
C6_5 C1_7 C2_7 115.6(3) . . ?
C6_5 C1_7 H1A_7 108.4 . . ?
C2_7 C1_7 H1A_7 108.4 . . ?
C6_5 C1_7 H1B_7 108.4 . . ?
C2_7 C1_7 H1B_7 108.4 . . ?
H1A_7 C1_7 H1B_7 107.4 . . ?
C1_7 C2_7 H2A_7 109.5 . . ?
C1_7 C2_7 H2B_7 109.5 . . ?
H2A_7 C2_7 H2B_7 109.5 . . ?
C1_7 C2_7 H2C_7 109.5 . . ?
H2A_7 C2_7 H2C_7 109.5 . . ?
H2B_7 C2_7 H2C_7 109.5 . . ?
C6_8 C1_8 C2_8 123.3(3) . . ?
C6_8 C1_8 N2_4 119.0(3) . . ?
C2_8 C1_8 N2_4 117.2(3) . . ?
C3_8 C2_8 C1_8 117.0(3) . . ?
C3_8 C2_8 C1_9 122.7(3) . . ?
C1_8 C2_8 C1_9 120.3(3) . . ?
C4_8 C3_8 C2_8 120.7(3) . . ?
C4_8 C3_8 H3_8 119.7 . . ?
C2_8 C3_8 H3_8 119.7 . . ?
C5_8 C4_8 C3_8 121.0(3) . . ?
C5_8 C4_8 H4_8 119.5 . . ?
C3_8 C4_8 H4_8 119.5 . . ?
C4_8 C5_8 C6_8 120.6(3) . . ?
C4_8 C5_8 H5_8 119.7 . . ?
C6_8 C5_8 H5_8 119.7 . . ?
C1_8 C6_8 C5_8 117.3(3) . . ?
C1_8 C6_8 C1_10 122.8(3) . . ?
C5_8 C6_8 C1_10 119.8(3) . . ?
C2_8 C1_9 C2_9 115.9(3) . . ?
C2_8 C1_9 H1A_9 108.3 . . ?
C2_9 C1_9 H1A_9 108.3 . . ?
C2_8 C1_9 H1B_9 108.3 . . ?
C2_9 C1_9 H1B_9 108.3 . . ?
H1A_9 C1_9 H1B_9 107.4 . . ?
C1_9 C2_9 H2A_9 109.5 . . ?
C1_9 C2_9 H2B_9 109.5 . . ?
H2A_9 C2_9 H2B_9 109.5 . . ?
C1_9 C2_9 H2C_9 109.5 . . ?
H2A_9 C2_9 H2C_9 109.5 . . ?
H2B_9 C2_9 H2C_9 109.5 . . ?
C6_8 C1_10 C2_10 113.3(3) . . ?
C6_8 C1_10 H1A_10 108.9 . . ?
C2_10 C1_10 H1A_10 108.9 . . ?
C6_8 C1_10 H1B_10 108.9 . . ?
C2_10 C1_10 H1B_10 108.9 . . ?
H1A_10 C1_10 H1B_10 107.7 . . ?
C1_10 C2_10 H2A_10 109.5 . . ?
C1_10 C2_10 H2B_10 109.5 . . ?
H2A_10 C2_10 H2B_10 109.5 . . ?
C1_10 C2_10 H2C_10 109.5 . . ?
H2A_10 C2_10 H2C_10 109.5 . . ?
H2B_10 C2_10 H2C_10 109.5 . . ?
N2_11 C1_11 N1_11 106.9(2) . . ?
N2_11 C1_11 B2_3 125.6(3) . . ?
N1_11 C1_11 B2_3 127.2(2) . . ?
C1_11 N1_11 C1_12 129.8(2) . . ?
C1_11 N1_11 C2_11 113.1(2) . . ?
C1_12 N1_11 C2_11 116.5(2) . . ?
N1_11 C2_11 C3_11 102.5(2) . . ?
N1_11 C2_11 H2A_11 111.3 . . ?
C3_11 C2_11 H2A_11 111.3 . . ?
N1_11 C2_11 H2B_11 111.3 . . ?
C3_11 C2_11 H2B_11 111.3 . . ?
H2A_11 C2_11 H2B_11 109.2 . . ?
C1_11 N2_11 C1_15 129.7(3) . . ?
C1_11 N2_11 C3_11 113.7(3) . . ?
C1_15 N2_11 C3_11 116.6(2) . . ?
N2_11 C3_11 C2_11 102.6(2) . . ?
N2_11 C3_11 H3A_11 111.3 . . ?
C2_11 C3_11 H3A_11 111.3 . . ?
N2_11 C3_11 H3B_11 111.3 . . ?
C2_11 C3_11 H3B_11 111.3 . . ?
H3A_11 C3_11 H3B_11 109.2 . . ?
C6_12 C1_12 C2_12 122.7(3) . . ?
C6_12 C1_12 N1_11 118.6(3) . . ?
C2_12 C1_12 N1_11 118.4(3) . . ?
C3_12 C2_12 C1_12 117.1(3) . . ?
C3_12 C2_12 C1_13 120.9(3) . . ?
C1_12 C2_12 C1_13 122.0(3) . . ?
C4_12 C3_12 C2_12 121.0(3) . . ?
C4_12 C3_12 H3_12 119.5 . . ?
C2_12 C3_12 H3_12 119.5 . . ?
C5_12 C4_12 C3_12 120.1(3) . . ?
C5_12 C4_12 H4_12 120.0 . . ?
C3_12 C4_12 H4_12 120.0 . . ?
C4_12 C5_12 C6_12 121.3(3) . . ?
C4_12 C5_12 H5_12 119.3 . . ?
C6_12 C5_12 H5_12 119.3 . . ?
C1_12 C6_12 C5_12 117.7(3) . . ?
C1_12 C6_12 C1_14 122.2(3) . . ?
C5_12 C6_12 C1_14 120.1(3) . . ?
C2_12 C1_13 C2_13 113.4(3) . . ?
C2_12 C1_13 H1A_13 108.9 . . ?
C2_13 C1_13 H1A_13 108.9 . . ?
C2_12 C1_13 H1B_13 108.9 . . ?
C2_13 C1_13 H1B_13 108.9 . . ?
H1A_13 C1_13 H1B_13 107.7 . . ?
C1_13 C2_13 H2A_13 109.5 . . ?
C1_13 C2_13 H2B_13 109.5 . . ?
H2A_13 C2_13 H2B_13 109.5 . . ?
C1_13 C2_13 H2C_13 109.5 . . ?
H2A_13 C2_13 H2C_13 109.5 . . ?
H2B_13 C2_13 H2C_13 109.5 . . ?
C2_14 C1_14 C6_12 114.1(4) . . ?
C2_14 C1_14 H1A_14 108.7 . . ?
C6_12 C1_14 H1A_14 108.7 . . ?
C2_14 C1_14 H1B_14 108.7 . . ?
C6_12 C1_14 H1B_14 108.7 . . ?
H1A_14 C1_14 H1B_14 107.6 . . ?
C1_14 C2_14 H2A_14 109.5 . . ?
C1_14 C2_14 H2B_14 109.5 . . ?
H2A_14 C2_14 H2B_14 109.5 . . ?
C1_14 C2_14 H2C_14 109.5 . . ?
H2A_14 C2_14 H2C_14 109.5 . . ?
H2B_14 C2_14 H2C_14 109.5 . . ?
C6_15 C1_15 C2_15 122.7(3) . . ?
C6_15 C1_15 N2_11 118.6(3) . . ?
C2_15 C1_15 N2_11 118.4(3) . . ?
C1_15 C2_15 C3_15 116.8(4) . . ?
C1_15 C2_15 C1_16 119.7(3) . . ?
C3_15 C2_15 C1_16 123.6(4) . . ?
C4_15 C3_15 C2_15 121.3(4) . . ?
C4_15 C3_15 H3_15 119.4 . . ?
C2_15 C3_15 H3_15 119.4 . . ?
C5_15 C4_15 C3_15 120.6(4) . . ?
C5_15 C4_15 H4_15 119.7 . . ?
C3_15 C4_15 H4_15 119.7 . . ?
C4_15 C5_15 C6_15 121.1(4) . . ?
C4_15 C5_15 H5_15 119.4 . . ?
C6_15 C5_15 H5_15 119.4 . . ?
C1_15 C6_15 C5_15 117.5(4) . . ?
C1_15 C6_15 C1_17 119.0(9) . . ?
C5_15 C6_15 C1_17 123.5(10) . . ?
C1_15 C6_15 C1_117 124.6(8) . . ?
C5_15 C6_15 C1_117 117.9(9) . . ?
C2_15 C1_16 C2_16 116.0(4) . . ?
C2_15 C1_16 H1A_16 108.3 . . ?
C2_16 C1_16 H1A_16 108.3 . . ?
C2_15 C1_16 H1B_16 108.3 . . ?
C2_16 C1_16 H1B_16 108.3 . . ?
H1A_16 C1_16 H1B_16 107.4 . . ?
C1_16 C2_16 H2A_16 109.5 . . ?
C1_16 C2_16 H2B_16 109.5 . . ?
H2A_16 C2_16 H2B_16 109.5 . . ?
C1_16 C2_16 H2C_16 109.5 . . ?
H2A_16 C2_16 H2C_16 109.5 . . ?
H2B_16 C2_16 H2C_16 109.5 . . ?
C2_17 C1_17 C6_15 110.2(12) . . ?
C2_17 C1_17 H1A_17 109.6 . . ?
C6_15 C1_17 H1A_17 109.6 . . ?
C2_17 C1_17 H1B_17 109.6 . . ?
C6_15 C1_17 H1B_17 109.6 . . ?
H1A_17 C1_17 H1B_17 108.1 . . ?
C1_17 C2_17 H23A_17 109.5 . . ?
C1_17 C2_17 H23B_17 109.5 . . ?
H23A_17 C2_17 H23B_17 109.5 . . ?
C1_17 C2_17 H23C_17 109.5 . . ?
H23A_17 C2_17 H23C_17 109.5 . . ?
H23B_17 C2_17 H23C_17 109.5 . . ?
C2_117 C1_117 C6_15 120.1(13) . . ?
C2_117 C1_117 H1A_117 107.3 . . ?
C6_15 C1_117 H1A_117 107.3 . . ?
C2_117 C1_117 H1B_117 107.3 . . ?
C6_15 C1_117 H1B_117 107.3 . . ?
H1A_117 C1_117 H1B_117 106.9 . . ?
C1_117 C2_117 H23A_117 109.5 . . ?
C1_117 C2_117 H23B_117 109.5 . . ?
H23A_117 C2_117 H23B_117 109.5 . . ?
C1_117 C2_117 H23C_117 109.5 . . ?
H23A_117 C2_117 H23C_117 109.5 . . ?
H23B_117 C2_117 H23C_117 109.5 . . ?
N2_18 C1_18 C6_18 120.5(6) . . ?
N2_18 C1_18 B2_3 131.7(6) . . ?
C6_18 C1_18 B2_3 107.5(6) . . ?
C3_18 N2_18 C1_18 118.8(8) . . ?
N2_18 C3_18 C4_18 123.5(8) . . ?
N2_18 C3_18 H3_18 118.3 . . ?
C4_18 C3_18 H3_18 118.3 . . ?
C5_18 C4_18 C3_18 117.8(7) . . ?
C5_18 C4_18 H4_18 121.1 . . ?
C3_18 C4_18 H4_18 121.1 . . ?
C4_18 C5_18 C6_18 119.0(8) . . ?
C4_18 C5_18 H5_18 120.5 . . ?
C6_18 C5_18 H5_18 120.5 . . ?
C5_18 C6_18 C1_18 118.4(7) . . ?
C5_18 C6_18 H6_18 120.8 . . ?
C1_18 C6_18 H6_18 120.8 . . ?
N2_118 C1_118 C6_118 121.0(3) . . ?
N2_118 C1_118 B2_3 116.6(3) . . ?
C6_118 C1_118 B2_3 122.4(3) . . ?
C3_118 N2_118 C1_118 117.9(4) . . ?
N2_118 C3_118 C4_118 124.9(5) . . ?
N2_118 C3_118 H3_118 117.5 . . ?
C4_118 C3_118 H3_118 117.5 . . ?
C5_118 C4_118 C3_118 118.3(4) . . ?
C5_118 C4_118 H4_118 120.8 . . ?
C3_118 C4_118 H4_118 120.8 . . ?
C4_118 C5_118 C6_118 118.5(4) . . ?
C4_118 C5_118 H5_118 120.7 . . ?
C6_118 C5_118 H5_118 120.7 . . ?
C5_118 C6_118 C1_118 119.2(4) . . ?
C5_118 C6_118 H6_118 120.4 . . ?
C1_118 C6_118 H6_118 120.4 . . ?

loop_
_geom_bond_atom_site_label_1
_geom_bond_atom_site_label_2
_geom_bond_distance
_geom_bond_site_symmetry_2
_geom_bond_publ_flag
C1_1 C6_1 1.375(6) . ?
C1_1 C2_1 1.448(7) . ?
C1_1 C7_1 1.472(7) . ?
C2_1 C3_1 1.378(6) . ?
C2_1 H2_1 0.9500 . ?
C3_1 C4_1 1.366(7) . ?
C3_1 H3_1 0.9500 . ?
C4_1 C5_1 1.341(7) . ?
C4_1 H4_1 0.9500 . ?
C5_1 C6_1 1.342(6) . ?
C5_1 H5_1 0.9500 . ?
C6_1 H6_1 0.9500 . ?
C7_1 H7A_1 0.9800 . ?
C7_1 H7B_1 0.9800 . ?
C7_1 H7C_1 0.9800 . ?
C1_2 C2_2 1.522(5) . ?
C1_2 H1A_2 0.9800 . ?
C1_2 H1B_2 0.9800 . ?
C1_2 H1C_2 0.9800 . ?
C2_2 C3_2 1.407(5) . ?
C2_2 C7_2 1.409(5) . ?
C3_2 C4_2 1.392(5) . ?
C3_2 H3_2 0.9500 . ?
C4_2 C5_2 1.404(5) . ?
C4_2 H4_2 0.9500 . ?
C5_2 C6_2 1.396(5) . ?
C5_2 H5_2 0.9500 . ?
C6_2 C7_2 1.395(5) . ?
C6_2 H6_2 0.9500 . ?
C7_2 H7_2 0.9500 . ?
B1_3 C1_4 1.583(4) . ?
B1_3 B2_3 1.630(5) . ?
B1_3 Au1_3 2.237(3) . ?
B1_3 H1_3 1.07(3) . ?
Au1_3 B2_3 2.218(3) . ?
Au1_3 Cl1_3 2.3674(8) . ?
B2_3 C1_11 1.600(4) . ?
B2_3 C1_118 1.609(4) . ?
B2_3 C1_18 1.609(4) . ?
C1_4 N2_4 1.338(4) . ?
C1_4 N1_4 1.360(4) . ?
N1_4 C1_5 1.441(4) . ?
N1_4 C2_4 1.484(4) . ?
C2_4 C3_4 1.521(4) . ?
C2_4 H2A_4 0.9900 . ?
C2_4 H2B_4 0.9900 . ?
N2_4 C1_8 1.435(4) . ?
N2_4 C3_4 1.471(4) . ?
C3_4 H3A_4 0.9900 . ?
C3_4 H3B_4 0.9900 . ?
C1_5 C2_5 1.396(4) . ?
C1_5 C6_5 1.402(4) . ?
C2_5 C3_5 1.395(4) . ?
C2_5 C1_6 1.512(4) . ?
C3_5 C4_5 1.384(5) . ?
C3_5 H3_5 0.9500 . ?
C4_5 C5_5 1.374(5) . ?
C4_5 H4_5 0.9500 . ?
C5_5 C6_5 1.399(4) . ?
C5_5 H5_5 0.9500 . ?
C6_5 C1_7 1.501(5) . ?
C1_6 C2_6 1.515(5) . ?
C1_6 H1A_6 0.9900 . ?
C1_6 H1B_6 0.9900 . ?
C2_6 H2A_6 0.9800 . ?
C2_6 H2B_6 0.9800 . ?
C2_6 H2C_6 0.9800 . ?
C1_7 C2_7 1.511(5) . ?
C1_7 H1A_7 0.9900 . ?
C1_7 H1B_7 0.9900 . ?
C2_7 H2A_7 0.9800 . ?
C2_7 H2B_7 0.9800 . ?
C2_7 H2C_7 0.9800 . ?
C1_8 C6_8 1.390(4) . ?
C1_8 C2_8 1.408(4) . ?
C2_8 C3_8 1.395(4) . ?
C2_8 C1_9 1.511(5) . ?
C3_8 C4_8 1.391(5) . ?
C3_8 H3_8 0.9500 . ?
C4_8 C5_8 1.371(5) . ?
C4_8 H4_8 0.9500 . ?
C5_8 C6_8 1.407(4) . ?
C5_8 H5_8 0.9500 . ?
C6_8 C1_10 1.506(5) . ?
C1_9 C2_9 1.519(5) . ?
C1_9 H1A_9 0.9900 . ?
C1_9 H1B_9 0.9900 . ?
C2_9 H2A_9 0.9800 . ?
C2_9 H2B_9 0.9800 . ?
C2_9 H2C_9 0.9800 . ?
C1_10 C2_10 1.532(6) . ?
C1_10 H1A_10 0.9900 . ?
C1_10 H1B_10 0.9900 . ?
C2_10 H2A_10 0.9800 . ?
C2_10 H2B_10 0.9800 . ?
C2_10 H2C_10 0.9800 . ?
C1_11 N2_11 1.348(4) . ?
C1_11 N1_11 1.352(4) . ?
N1_11 C1_12 1.436(4) . ?
N1_11 C2_11 1.476(4) . ?
C2_11 C3_11 1.515(5) . ?
C2_11 H2A_11 0.9900 . ?
C2_11 H2B_11 0.9900 . ?
N2_11 C1_15 1.442(4) . ?
N2_11 C3_11 1.472(4) . ?
C3_11 H3A_11 0.9900 . ?
C3_11 H3B_11 0.9900 . ?
C1_12 C6_12 1.389(5) . ?
C1_12 C2_12 1.413(5) . ?
C2_12 C3_12 1.397(4) . ?
C2_12 C1_13 1.508(5) . ?
C3_12 C4_12 1.388(5) . ?
C3_12 H3_12 0.9500 . ?
C4_12 C5_12 1.380(6) . ?
C4_12 H4_12 0.9500 . ?
C5_12 C6_12 1.393(5) . ?
C5_12 H5_12 0.9500 . ?
C6_12 C1_14 1.509(5) . ?
C1_13 C2_13 1.529(5) . ?
C1_13 H1A_13 0.9900 . ?
C1_13 H1B_13 0.9900 . ?
C2_13 H2A_13 0.9800 . ?
C2_13 H2B_13 0.9800 . ?
C2_13 H2C_13 0.9800 . ?
C1_14 C2_14 1.493(6) . ?
C1_14 H1A_14 0.9900 . ?
C1_14 H1B_14 0.9900 . ?
C2_14 H2A_14 0.9800 . ?
C2_14 H2B_14 0.9800 . ?
C2_14 H2C_14 0.9800 . ?
C1_15 C6_15 1.388(5) . ?
C1_15 C2_15 1.401(5) . ?
C2_15 C3_15 1.403(5) . ?
C2_15 C1_16 1.506(6) . ?
C3_15 C4_15 1.370(7) . ?
C3_15 H3_15 0.9500 . ?
C4_15 C5_15 1.362(7) . ?
C4_15 H4_15 0.9500 . ?
C5_15 C6_15 1.402(5) . ?
C5_15 H5_15 0.9500 . ?
C6_15 C1_17 1.490(12) . ?
C6_15 C1_117 1.513(11) . ?
C1_16 C2_16 1.521(6) . ?
C1_16 H1A_16 0.9900 . ?
C1_16 H1B_16 0.9900 . ?
C2_16 H2A_16 0.9800 . ?
C2_16 H2B_16 0.9800 . ?
C2_16 H2C_16 0.9800 . ?
C1_17 C2_17 1.485(15) . ?
C1_17 H1A_17 0.9900 . ?
C1_17 H1B_17 0.9900 . ?
C2_17 H23A_17 0.9800 . ?
C2_17 H23B_17 0.9800 . ?
C2_17 H23C_17 0.9800 . ?
C1_117 C2_117 1.486(15) . ?
C1_117 H1A_117 0.9900 . ?
C1_117 H1B_117 0.9900 . ?
C2_117 H23A_117 0.9800 . ?
C2_117 H23B_117 0.9800 . ?
C2_117 H23C_117 0.9800 . ?
C1_18 N2_18 1.348(7) . ?
C1_18 C6_18 1.438(8) . ?
N2_18 C3_18 1.337(7) . ?
C3_18 C4_18 1.398(8) . ?
C3_18 H3_18 0.9500 . ?
C4_18 C5_18 1.378(8) . ?
C4_18 H4_18 0.9500 . ?
C5_18 C6_18 1.402(8) . ?
C5_18 H5_18 0.9500 . ?
C6_18 H6_18 0.9500 . ?
C1_118 N2_118 1.347(6) . ?
C1_118 C6_118 1.437(7) . ?
N2_118 C3_118 1.333(6) . ?
C3_118 C4_118 1.397(7) . ?
C3_118 H3_118 0.9500 . ?
C4_118 C5_118 1.378(7) . ?
C4_118 H4_118 0.9500 . ?
C5_118 C6_118 1.404(6) . ?
C5_118 H5_118 0.9500 . ?
C6_118 H6_118 0.9500 . ?
